data_7027289
loop_
_publ_author_name
'Marchi, Andrea'
'Marvelli, Lorenza'
'Cattabriga, Michela'
'Rossi, Roberto'
'Neves, Maria'
'Bertolasi, Valerio'
'Ferretti, Valeria'

_publ_section_title
;
 Technetium(V) and rhenium(V) complexes of biguanide derivatives. Crystal
 structures
;
_journal_issue 12
_journal_name_full 'Journal of the Chemical Society, Dalton Transactions'
_journal_page_first 1937
_journal_paper_doi 10.1039/a900798i
_journal_year 1999
_chemical_compound_source ?
_chemical_formula_analytical 'C8 H24 Cl2 N11 O1 Tc1'
_chemical_formula_moiety '[C8 H22 N11 Tc1.(H2O)^++^], 2Cl^-^'
_chemical_formula_sum 'C8 H24 Cl2 N11 O Tc'
_chemical_formula_weight 460.16
_chemical_name_systematic ?
_space_group_IT_number 15
_symmetry_cell_setting monoclinic
_symmetry_Int_Tables_number 15
_symmetry_space_group_name_Hall '-C 2yc'
_symmetry_space_group_name_H-M 'C 1 2/c 1'
_atom_sites_solution_hydrogens difmap
_atom_sites_solution_primary Patterson
_atom_sites_solution_secondary Fourier
_cell_angle_alpha 90.00(0)
_cell_angle_beta 102.40(1)
_cell_angle_gamma 90.00(0)
_cell_formula_units_Z 8.00
_cell_length_a 19.620(3)
_cell_length_b 7.576(1)
_cell_length_c 25.074(3)
_cell_measurement_radiation 'Mo K\a'
_cell_measurement_reflns_used 25
_cell_measurement_temperature 295
_cell_measurement_theta_max 15
_cell_measurement_theta_min 10
_cell_measurement_wavelength 0.71069
_cell_volume 3640.1(9)
_diffrn_ambient_temperature 295
_diffrn_measurement_device_type 'Enraf-Nonius CAD4'
_diffrn_measurement_method \w/2\q
_diffrn_radiation_monochromator graphite
_diffrn_radiation_source 'fine-focus sealed tube'
_diffrn_radiation_type 'Mo K\a'
_diffrn_radiation_wavelength 0.71069
_diffrn_reflns_av_R_equivalents 0.007
_diffrn_reflns_limit_h_max 15
_diffrn_reflns_limit_h_min 0
_diffrn_reflns_limit_k_max 10
_diffrn_reflns_limit_k_min 0
_diffrn_reflns_limit_l_max 33
_diffrn_reflns_limit_l_min -33
_diffrn_reflns_number 4488
_diffrn_reflns_reduction_process ?
_diffrn_reflns_theta_max 28
_diffrn_reflns_theta_min 2
_diffrn_standards_decay_% 0
_diffrn_standards_interval_time 120
_diffrn_standards_number 3
_exptl_absorpt_coefficient_mu 1.1057
_exptl_absorpt_correction_T_max 1.0
_exptl_absorpt_correction_T_min 0.87
_exptl_absorpt_correction_type psi-scan
_exptl_absorpt_process_details '(North, Plillips & Mathews, 1968)'
_exptl_crystal_colour yellow
_exptl_crystal_density_diffrn 1.6793
_exptl_crystal_density_method 'not measured'
_exptl_crystal_description prismatic
_exptl_crystal_F_000 1872.0
_exptl_crystal_size_max 0.48
_exptl_crystal_size_mid 0.40
_exptl_crystal_size_min 0.19
_refine_diff_density_max 0.14
_refine_diff_density_min -0.11
_refine_ls_abs_structure_details ?
_refine_ls_extinction_method none
_refine_ls_goodness_of_fit_ref 2.34
_refine_ls_hydrogen_treatment refall
_refine_ls_matrix_type full
_refine_ls_number_parameters 304
_refine_ls_number_reflns 3918
_refine_ls_R_factor_gt 0.021
_refine_ls_shift/su_max 0.03
_refine_ls_structure_factor_coef F
_refine_ls_weighting_details 'w=4F^2^/(\s^2^(I) + (0.01F^2^)^2^)'
_refine_ls_weighting_scheme calc
_refine_ls_wR_factor_ref 0.027
_reflns_number_gt 3918
_reflns_number_total 4367
_reflns_threshold_expression I>3sigma(I)
_cod_data_source_file 900798isup1.cif
_cod_data_source_block (I)
_cod_depositor_comments
;
The following automatic conversions were performed:

'_refine_ls_weighting_scheme' value 'calc w=4F^2^/(\s^2^(I) +
(0.01F^2^)^2^)' was changed to 'calc'. New tag
'_refine_ls_weighting_details' was created. The value of the new tag
was set to 'w=4F^2^/(\s^2^(I) + (0.01F^2^)^2^)'.

Automatic conversion script
Id: cif_fix_values 3143 2015-03-26 13:38:13Z robertas 
;
_cod_original_sg_symbol_H-M ' C 2/c          '
_cod_original_formula_sum 'C8 H24 Cl2 N11 O1 Tc1 '
_cod_database_code 7027289

loop_
_symmetry_equiv_pos_as_xyz
x,y,z
-x,-y,-z
x+1/2,y+1/2,z
-x+1/2,-y+1/2,-z
-x,y,-z+1/2
x,-y,z+1/2
-x+1/2,y+1/2,-z+1/2
x+1/2,-y+1/2,z+1/2

loop_
_atom_site_label
_atom_site_fract_x
_atom_site_fract_y
_atom_site_fract_z
_atom_site_U_iso_or_equiv
_atom_site_adp_type
_atom_site_type_symbol
Tc 0.35031(1) 0.08082(2) -0.00437(1) 0.0216(1) Uani Tc
O1 0.46645(7) 0.2659(2) -0.00751(6) 0.0380(4) Uani O
N1 0.27842(8) -0.0226(2) -0.00379(7) 0.0333(4) Uani N
N2 0.42578(8) -0.0523(2) 0.05147(6) 0.0281(4) Uani N
N3 0.35341(8) 0.2591(2) 0.05918(6) 0.0263(4) Uani N
N4 0.40680(9) 0.0793(2) 0.13129(6) 0.0292(4) Uani N
N5 0.47612(9) -0.1639(2) 0.13690(6) 0.0352(5) Uani N
N6 0.37115(8) 0.3571(2) 0.14941(6) 0.0321(5) Uani N
N7 0.38398(8) -0.0452(2) -0.06732(6) 0.0287(5) Uani N
N8 0.31537(8) 0.2776(2) -0.06128(6) 0.0270(5) Uani N
N9 0.34317(8) 0.1526(2) -0.13907(6) 0.0285(4) Uani N
N10 0.3902(1) -0.1100(2) -0.15650(7) 0.0400(5) Uani N
N11 0.28927(9) 0.4237(2) -0.14483(7) 0.0320(5) Uani N
C1 0.43651(9) -0.0483(2) 0.10414(7) 0.0246(5) Uani C
C2 0.37672(8) 0.2365(2) 0.11126(7) 0.0246(5) Uani C
C3 0.3333(1) 0.5202(3) 0.1328(1) 0.0457(7) Uani C
C4 0.4183(1) 0.3592(3) 0.20298(9) 0.0500(8) Uani C
C5 0.37398(9) -0.0039(2) -0.11842(7) 0.0253(5) Uani C
C6 0.31589(9) 0.2872(2) -0.11306(7) 0.0241(5) Uani C
C7 0.2671(1) 0.5810(3) -0.11998(9) 0.0405(6) Uani C
C8 0.2929(2) 0.4388(3) -0.2019(1) 0.0642(8) Uani C
Cl1 0.53295(3) -0.54221(7) 0.10243(2) 0.0428(2) Uani Cl
Cl2 0.39274(3) -0.12381(8) 0.24102(2) 0.0466(2) Uani Cl
H10 0.4798(11) 0.3188(33) 0.0221(9) 0.0570(74) Uiso H
H20 0.4648(11) 0.3419(33) -0.0296(9) 0.0529(70) Uiso H
H2 0.4489(11) -0.1173(28) 0.0404(8) 0.0375(60) Uiso H
H3 0.3403(10) 0.3520(29) 0.0513(8) 0.0368(59) Uiso H
H4 0.4102(11) 0.0517(28) 0.1630(9) 0.0436(65) Uiso H
H51 0.4826(11) -0.1516(31) 0.1720(9) 0.0498(67) Uiso H
H52 0.4901(10) -0.2492(28) 0.1230(8) 0.0353(57) Uiso H
H7 0.4048(10) -0.1336(28) -0.0609(8) 0.0341(57) Uiso H
H8 0.2958(10) 0.3629(28) -0.0498(8) 0.0334(56) Uiso H
H9 0.3458(10) 0.1687(27) -0.1711(8) 0.0330(55) Uiso H
H101 0.4141(10) -0.1969(28) -0.1453(8) 0.0366(59) Uiso H
H102 0.3923(12) -0.0672(30) -0.1865(10) 0.0549(75) Uiso H
H31 0.2879(11) 0.4984(34) 0.1080(9) 0.0523(69) Uiso H
H32 0.3274(14) 0.5767(36) 0.1671(11) 0.0822(99) Uiso H
H33 0.3595(15) 0.6006(38) 0.1158(12) 0.096(11) Uiso H
H41 0.4591(17) 0.3014(48) 0.2032(13) 0.122(13) Uiso H
H42 0.4204(14) 0.4696(39) 0.2188(11) 0.0823(93) Uiso H
H43 0.3996(15) 0.2953(45) 0.2279(12) 0.106(11) Uiso H
H71 0.2327(12) 0.5575(31) -0.0972(10) 0.0567(76) Uiso H
H72 0.3072(15) 0.6278(40) -0.0871(12) 0.092(10) Uiso H
H73 0.2535(13) 0.6622(37) -0.1445(11) 0.0761(88) Uiso H
H81 0.2730(15) 0.3342(42) -0.2206(12) 0.096(10) Uiso H
H82 0.3418(18) 0.4419(47) -0.2094(14) 0.131(14) Uiso H
H83 0.2639(16) 0.5205(48) -0.2188(13) 0.112(12) Uiso H

loop_
_atom_site_aniso_label
_atom_site_aniso_U_11
_atom_site_aniso_U_22
_atom_site_aniso_U_33
_atom_site_aniso_U_23
_atom_site_aniso_U_13
_atom_site_aniso_U_12
Tc 0.0237(1) 0.0227(1) 0.0187(1) 0.0004(1) 0.0055(1) 0.0049(1)
O1 0.0462(7) 0.0334(7) 0.0360(7) 0.0009(6) 0.0121(6) 0.0020(6)
N1 0.0325(7) 0.0361(8) 0.0324(8) 0.0014(7) 0.0093(6) -0.0018(7)
N2 0.0315(7) 0.0296(8) 0.0245(7) 0.0009(6) 0.0087(5) 0.0124(6)
N3 0.0298(7) 0.0238(7) 0.0256(7) 0.0000(6) 0.0065(5) 0.0069(6)
N4 0.0386(7) 0.0312(8) 0.0191(6) 0.0013(6) 0.0094(6) 0.0076(7)
N5 0.0456(9) 0.0348(8) 0.0240(7) 0.0026(7) 0.0051(6) 0.0141(7)
N6 0.0338(8) 0.0325(8) 0.0291(7) -0.0089(7) 0.0048(6) 0.0043(7)
N7 0.0385(7) 0.0232(7) 0.0255(7) 0.0026(6) 0.0092(6) 0.0106(6)
N8 0.0320(7) 0.0252(7) 0.0252(7) 0.0007(6) 0.0094(5) 0.0093(6)
N9 0.0392(7) 0.0276(7) 0.0206(6) 0.0031(6) 0.0104(6) 0.0071(7)
N10 0.0675(10) 0.0283(8) 0.0292(7) 0.0019(7) 0.0217(7) 0.0127(8)
N11 0.0376(8) 0.0294(8) 0.0298(7) 0.0064(7) 0.0092(6) 0.0093(7)
C1 0.0222(7) 0.0254(8) 0.0269(8) 0.0018(7) 0.0066(6) 0.0012(7)
C2 0.0217(7) 0.0258(8) 0.0278(8) -0.0031(7) 0.0087(6) -0.0001(7)
C3 0.0496(12) 0.0355(10) 0.0476(12) -0.0160(9) 0.0004(10) 0.0114(10)
C4 0.0672(15) 0.0476(12) 0.0294(10) -0.0138(10) -0.0022(10) 0.0085(12)
C5 0.0279(8) 0.0220(8) 0.0283(8) -0.0009(7) 0.0110(6) 0.0013(7)
C6 0.0208(7) 0.0234(8) 0.0281(8) 0.0018(7) 0.0050(6) 0.0018(6)
C7 0.0494(11) 0.0275(9) 0.0477(11) 0.0093(9) 0.0175(9) 0.0142(8)
C8 0.1055(18) 0.0579(13) 0.0338(10) 0.0204(10) 0.0250(11) 0.0427(12)
Cl1 0.0480(3) 0.0316(2) 0.0472(3) 0.0039(2) 0.0067(2) 0.0037(2)
Cl2 0.0676(3) 0.0494(3) 0.0265(2) -0.0023(2) 0.0183(2) -0.0052(3)

loop_
_atom_type_symbol
_atom_type_number_in_cell
_atom_type_description
_atom_type_scat_dispersion_real
_atom_type_scat_dispersion_imag
_atom_type_scat_source
Tc 8 'Technetium  ' -1.4390 0.7593 'Int. Tab. C, 4.2.6.8, 6.1.1.4'
'O ' 8 'Oxygen      ' 0.0106 0.0060 'Int. Tab. C, 4.2.6.8, 6.1.1.4'
'N ' 88 'Nitrogen    ' 0.0061 0.0033 'Int. Tab. C, 4.2.6.8, 6.1.1.4'
'C ' 64 'Carbon      ' 0.0033 0.0016 'Int. Tab. C, 4.2.6.8, 6.1.1.4'
Cl 16 'Chlorine    ' 0.1484 0.1585 'Int. Tab. C, 4.2.6.8, 6.1.1.4'
'H ' 192 'Hydrogen    ' 0.0000 0.0000 'Int. Tab. C, 4.2.6.8, 6.1.1.4'

loop_
_geom_angle_atom_site_label_1
_geom_angle_atom_site_label_2
_geom_angle_atom_site_label_3
_geom_angle
_geom_angle_publ_flag
N1 Tc N2 104.9(1) yes
N1 Tc N3 100.9(1) yes
N1 Tc N7 101.8(1) yes
N1 Tc N8 101.2(1) yes
N2 Tc N3 84.2(1) yes
N2 Tc N7 89.5(1) yes
N2 Tc N8 153.9(1) yes
N3 Tc N7 157.2(1) yes
N3 Tc N8 90.7(1) yes
N7 Tc N8 85.4(1) yes
H10 O1 H20 103(2) no
Tc N2 C1 128.0(1) yes
Tc N2 H2 118(2) no
C1 N2 H2 114(2) no
Tc N3 C2 129.1(1) yes
Tc N3 H3 117(2) no
C2 N3 H3 114(1) no
C1 N4 C2 128.3(2) yes
C1 N4 H4 110(2) no
C2 N4 H4 121(2) no
C1 N5 H51 120(1) no
C1 N5 H52 118(1) no
H51 N5 H52 122(2) no
C2 N6 C3 119.2(2) yes
C2 N6 C4 122.0(2) yes
C3 N6 C4 116.0(2) yes
Tc N7 C5 129.7(1) yes
Tc N7 H7 118(1) no
C5 N7 H7 112(1) no
Tc N8 C6 130.8(1) yes
Tc N8 H8 115(1) no
C6 N8 H8 114(1) no
C5 N9 C6 129.9(2) yes
C5 N9 H9 112(1) no
C6 N9 H9 118(1) no
C5 N10 H101 116(1) no
C5 N10 H102 119(2) no
H101 N10 H102 119(2) no
C6 N11 C7 119.4(2) yes
C6 N11 C8 123.4(2) yes
C7 N11 C8 116.1(2) yes
N2 C1 N4 121.8(2) yes
N2 C1 N5 124.1(2) yes
N4 C1 N5 114.1(2) yes
N3 C2 N4 120.8(2) yes
N3 C2 N6 124.1(2) yes
N4 C2 N6 115.0(2) yes
N6 C3 H31 112(1) no
N6 C3 H32 105(2) no
N6 C3 H33 112(2) no
H31 C3 H32 111(2) no
H31 C3 H33 109(2) no
H32 C3 H33 107(2) no
N6 C4 H41 113(2) no
N6 C4 H42 112(2) no
N6 C4 H43 111(2) no
H41 C4 H42 118(3) no
H41 C4 H43 103(3) no
H42 C4 H43 100(3) no
N7 C5 N9 122.8(2) yes
N7 C5 N10 123.6(2) yes
N9 C5 N10 113.6(2) yes
N8 C6 N9 121.1(2) yes
N8 C6 N11 123.4(2) yes
N9 C6 N11 115.5(2) yes
N11 C7 H71 114(1) no
N11 C7 H72 111(2) no
N11 C7 H73 111(2) no
H71 C7 H72 95(2) no
H71 C7 H73 113(2) no
H72 C7 H73 112(2) no
N11 C8 H81 108(2) no
N11 C8 H82 116(2) no
N11 C8 H83 111(2) no
H81 C8 H82 103(3) no
H81 C8 H83 101(3) no
H82 C8 H83 116(3) no

loop_
_geom_bond_atom_site_label_1
_geom_bond_atom_site_label_2
_geom_bond_distance
_geom_bond_publ_flag
Tc N1 1.616(2) yes
Tc N2 2.069(2) yes
Tc N3 2.080(2) yes
Tc N7 2.071(2) yes
Tc N8 2.076(2) yes
O1 H10 0.83(2) no
O1 H20 0.79(2) no
N2 C1 1.292(2) yes
N2 H2 0.76(2) no
N3 C2 1.299(2) yes
N3 H3 0.76(2) no
N4 C1 1.381(3) yes
N4 C2 1.375(2) yes
N4 H4 0.81(2) no
N5 C1 1.331(2) yes
N5 H51 0.87(2) no
N5 H52 0.81(2) no
N6 C2 1.344(2) yes
N6 C3 1.457(3) yes
N6 C4 1.458(3) yes
N7 C5 1.292(2) yes
N7 H7 0.78(2) no
N8 C6 1.303(2) yes
N8 H8 0.83(2) no
N9 C5 1.380(2) yes
N9 C6 1.379(3) yes
N9 H9 0.82(2) no
N10 C5 1.338(3) yes
N10 H101 0.82(2) no
N10 H102 0.83(2) no
N11 C6 1.341(2) yes
N11 C7 1.454(3) yes
N11 C8 1.453(3) yes
C3 H31 0.98(2) no
C3 H32 0.99(3) no
C3 H33 0.95(3) no
C4 H41 0.91(3) no
C4 H42 0.92(3) no
C4 H43 0.93(3) no
C7 H71 0.99(2) no
C7 H72 1.07(2) no
C7 H73 0.87(2) no
C8 H81 0.96(3) no
C8 H82 1.02(3) no
C8 H83 0.88(3) no

loop_
_geom_hbond_atom_site_label_D
_geom_hbond_atom_site_label_H
_geom_hbond_atom_site_label_A
_geom_hbond_distance_DH
_geom_hbond_distance_HA
_geom_hbond_distance_DA
_geom_hbond_angle_DHA
_geom_hbond_site_symmetry_A
_geom_hbond_publ_flag
N4 H4 Cl2 0.81(2) 2.45(2) 3.215(2) 158(2) 1_555 yes
N5 H51 Cl2 0.87(2) 2.73(2) 3.379(2) 133(2) 1_555 yes
N5 H52 Cl1 0.81(2) 2.47(2) 3.259(2) 166(2) 1_555 yes
O1 H10 Cl1 0.83(2) 2.31(2) 3.142(2) 172(2) 1_565 yes
O1 H20 Cl1 0.79(2) 2.38(2) 3.171(2) 172(2) 2_655 yes
N2 H2 O1 0.76(2) 2.30(2) 3.050(2) 168(2) 2_655 yes
N10 H102 Cl2 0.83(2) 2.32(2) 3.130(2) 164(2) 6_554 yes
N9 H9 Cl2 0.82(2) 2.59(2) 3.360(2) 157(2) 6_554 yes
N10 H101 Cl1 0.82(2) 2.38(2) 3.190(2) 169(2) 2_645 yes

loop_
_geom_torsion_atom_site_label_1
_geom_torsion_atom_site_label_2
_geom_torsion_atom_site_label_3
_geom_torsion_atom_site_label_4
_geom_torsion
_geom_torsion_publ_flag
N1 Tc N2 C1 -74.4(2) no
N1 Tc N2 H2 101(2) no
N3 Tc N2 C1 25.4(2) no
N3 Tc N2 H2 -158(2) no
N7 Tc N2 C1 -176.5(2) no
N7 Tc N2 H2 0(2) no
N8 Tc N2 C1 105.0(2) no
N8 Tc N2 H2 -79(2) no
N1 Tc N3 C2 84.5(2) no
N1 Tc N3 H3 -97(2) no
N2 Tc N3 C2 -19.6(2) no
N2 Tc N3 H3 158(2) no
N7 Tc N3 C2 -94.4(2) no
N7 Tc N3 H3 83(2) no
N8 Tc N3 C2 -174.0(2) no
N8 Tc N3 H3 4(2) no
N1 Tc N7 C5 93.7(2) no
N1 Tc N7 H7 -83(2) no
N2 Tc N7 C5 -161.2(2) no
N2 Tc N7 H7 22(2) no
N3 Tc N7 C5 -87.4(2) no
N3 Tc N7 H7 95(2) no
N8 Tc N7 C5 -6.8(2) no
N8 Tc N7 H7 176(2) no
N1 Tc N8 C6 -98.0(2) no
N1 Tc N8 H8 78(2) no
N2 Tc N8 C6 82.6(2) no
N2 Tc N8 H8 -100(2) no
N3 Tc N8 C6 160.7(2) no
N3 Tc N8 H8 -22(2) no
N7 Tc N8 C6 3.2(2) no
N7 Tc N8 H8 180(2) no
Tc N2 C1 N4 -14.4(3) no
Tc N2 C1 N5 165.4(1) no
H2 N2 C1 N4 170(2) no
H2 N2 C1 N5 -9(2) no
Tc N3 C2 N4 2.6(3) no
Tc N3 C2 N6 -174.5(1) no
H3 N3 C2 N4 -174(2) no
H3 N3 C2 N6 8(2) no
C2 N4 C1 N2 -15.8(3) no
C2 N4 C1 N5 164.3(2) no
H4 N4 C1 N2 166(2) no
H4 N4 C1 N5 -13(2) no
C1 N4 C2 N3 21.9(3) no
C1 N4 C2 N6 -160.8(2) no
H4 N4 C2 N3 -159(2) no
H4 N4 C2 N6 17(2) no
H51 N5 C1 N2 178(2) no
H51 N5 C1 N4 -2(2) no
H52 N5 C1 N2 -8(2) no
H52 N5 C1 N4 171(2) no
C3 N6 C2 N3 3.8(3) no
C3 N6 C2 N4 -173.4(2) no
C4 N6 C2 N3 -156.5(2) no
C4 N6 C2 N4 26.3(3) no
C2 N6 C3 H31 48(2) no
C2 N6 C3 H32 169(2) no
C2 N6 C3 H33 -74(2) no
C4 N6 C3 H31 -150(1) no
C4 N6 C3 H32 -29(2) no
C4 N6 C3 H33 86(2) no
C2 N6 C4 H41 21(2) no
C2 N6 C4 H42 157(2) no
C2 N6 C4 H43 -92(2) no
C3 N6 C4 H41 -139(2) no
C3 N6 C4 H42 -3(2) no
C3 N6 C4 H43 106(2) no
Tc N7 C5 N9 7.6(3) no
Tc N7 C5 N10 -170.2(1) no
H7 N7 C5 N9 -174(2) no
H7 N7 C5 N10 7(2) no
Tc N8 C6 N9 -0.3(3) no
Tc N8 C6 N11 178.2(1) no
H8 N8 C6 N9 -176(2) no
H8 N8 C6 N11 2(2) no
C6 N9 C5 N7 -2.4(3) no
C6 N9 C5 N10 175.6(2) no
H9 N9 C5 N7 171(2) no
H9 N9 C5 N10 -10(2) no
C5 N9 C6 N8 -1.4(3) no
C5 N9 C6 N11 180.0(2) no
H9 N9 C6 N8 -173(2) no
H9 N9 C6 N11 7(2) no
H101 N10 C5 N7 -10(2) no
H101 N10 C5 N9 171(2) no
H102 N10 C5 N7 -163(2) no
H102 N10 C5 N9 18(2) no
C7 N11 C6 N8 8.8(3) no
C7 N11 C6 N9 -172.6(2) no
C8 N11 C6 N8 176.9(2) no
C8 N11 C6 N9 -4.5(3) no
C6 N11 C7 H71 -54(2) no
C6 N11 C7 H72 51(2) no
C6 N11 C7 H73 176(2) no
C8 N11 C7 H71 136(2) no
C8 N11 C7 H72 -117(2) no
C8 N11 C7 H73 7(2) no
C6 N11 C8 H81 55(2) no
C6 N11 C8 H82 -59(2) no
C6 N11 C8 H83 165(2) no
C7 N11 C8 H81 -136(2) no
C7 N11 C8 H82 108(2) no
C7 N11 C8 H83 -25(2) no
